data_7228951
loop_
_publ_author_name
'Manna, Utsab'
'Das, Gopal'

_publ_section_title
;
 Anion Binding Consistency by influence of Aromatic meta-disubstitution of
 a Simple Urea Receptor: Regular Entrapment of Hydrated Halide and
 Oxyanion clusters
;
_journal_name_full CrystEngComm
_journal_paper_doi 10.1039/C7CE01155E
_journal_year 2017
_chemical_formula_moiety 'C24 H14 F12 N4 O2, 2(C2 H6 O S)'
_chemical_formula_sum 'C28 H26 F12 N4 O4 S2'
_chemical_formula_weight 774.65
_space_group_crystal_system monoclinic
_space_group_IT_number 14
_space_group_name_Hall '-P 2ybc'
_space_group_name_H-M_alt 'P 1 21/c 1'
_symmetry_space_group_name_Hall '-P 2ybc'
_symmetry_space_group_name_H-M 'P 1 21/c 1'
_atom_sites_solution_hydrogens geom
_audit_creation_method SHELXL-2014/7
_audit_update_record
;
2017-05-20 deposited with the CCDC.
2017-08-22 downloaded from the CCDC.
;
_cell_angle_alpha 90
_cell_angle_beta 104.706(9)
_cell_angle_gamma 90
_cell_formula_units_Z 4
_cell_length_a 17.9692(15)
_cell_length_b 20.9828(14)
_cell_length_c 9.5322(10)
_cell_measurement_reflns_used 2638
_cell_measurement_temperature 298(2)
_cell_measurement_theta_max 22.1500
_cell_measurement_theta_min 3.6360
_cell_volume 3476.3(5)
_computing_cell_refinement 'Bruker SMART'
_computing_data_collection 'Bruker SMART'
_computing_data_reduction 'Bruker SAINT'
_computing_molecular_graphics 'Bruker SHELXTL'
_computing_publication_material 'Bruker SHELXTL'
_computing_structure_refinement 'SHELXL-2014/7 (Sheldrick, 2014)'
_computing_structure_solution 'Bruker SHELXTL'
_diffrn_ambient_temperature 298(2)
_diffrn_measured_fraction_theta_full 0.998
_diffrn_measured_fraction_theta_max 0.874
_diffrn_measurement_device_type 'CCD and area detector'
_diffrn_measurement_method 'phi and omega scans'
_diffrn_radiation_type MoK\a
_diffrn_radiation_wavelength 0.71073
_diffrn_reflns_av_R_equivalents 0.0298
_diffrn_reflns_av_unetI/netI 0.0506
_diffrn_reflns_Laue_measured_fraction_full 0.998
_diffrn_reflns_Laue_measured_fraction_max 0.874
_diffrn_reflns_limit_h_max 24
_diffrn_reflns_limit_h_min -14
_diffrn_reflns_limit_k_max 26
_diffrn_reflns_limit_k_min -26
_diffrn_reflns_limit_l_max 12
_diffrn_reflns_limit_l_min -12
_diffrn_reflns_number 17317
_diffrn_reflns_point_group_measured_fraction_full 0.998
_diffrn_reflns_point_group_measured_fraction_max 0.874
_diffrn_reflns_theta_full 25.242
_diffrn_reflns_theta_max 28.827
_diffrn_reflns_theta_min 2.941
_diffrn_source 'sealed tube'
_exptl_absorpt_coefficient_mu 0.256
_exptl_absorpt_correction_type multi-scan
_exptl_absorpt_process_details SADABS
_exptl_crystal_colour colourless
_exptl_crystal_density_diffrn 1.480
_exptl_crystal_description plate
_exptl_crystal_F_000 1576.0
_exptl_crystal_size_max 0.29
_exptl_crystal_size_mid 0.24
_exptl_crystal_size_min 0.18
_exptl_transmission_factor_max 0.955
_exptl_transmission_factor_min 0.929
_refine_diff_density_max 0.374
_refine_diff_density_min -0.371
_refine_diff_density_rms 0.063
_refine_ls_extinction_coef 0.0019(7)
_refine_ls_extinction_expression Fc^*^=kFc[1+0.001xFc^2^\l^3^/sin(2\q)]^-1/4^
_refine_ls_extinction_method 'SHELXL-2014/7 (Sheldrick 2014'
_refine_ls_goodness_of_fit_ref 1.171
_refine_ls_hydrogen_treatment constr
_refine_ls_matrix_type full
_refine_ls_number_parameters 519
_refine_ls_number_reflns 8651
_refine_ls_number_restraints 0
_refine_ls_restrained_S_all 1.171
_refine_ls_R_factor_all 0.1866
_refine_ls_R_factor_gt 0.0957
_refine_ls_shift/su_max 0.005
_refine_ls_shift/su_mean 0.002
_refine_ls_structure_factor_coef Fsqd
_refine_ls_weighting_details 'w=1/[\s^2^(Fo^2^)+(0.1100P)^2^+0.7161P] where P=(Fo^2^+2Fc^2^)/3'
_refine_ls_weighting_scheme calc
_refine_ls_wR_factor_gt 0.2466
_refine_ls_wR_factor_ref 0.3055
_reflns_Friedel_coverage 0.000
_reflns_number_gt 3326
_reflns_number_total 8651
_reflns_threshold_expression 'I > 2\s(I)'
_cod_data_source_file c7ce01155e2.cif
_cod_data_source_block L_2DMSO
_cod_database_code 7228951
_shelx_shelxl_version_number 2014/7
_shelx_space_group_comment
;
The symmetry employed for this shelxl refinement is uniquely defined
by the following loop, which should always be used as a source of
symmetry information in preference to the above space-group names.
They are only intended as comments.
;

loop_
_space_group_symop_operation_xyz
'x, y, z'
'-x, y+1/2, -z+1/2'
'-x, -y, -z'
'x, -y-1/2, z-1/2'

loop_
_atom_site_label
_atom_site_type_symbol
_atom_site_fract_x
_atom_site_fract_y
_atom_site_fract_z
_atom_site_U_iso_or_equiv
_atom_site_adp_type
_atom_site_occupancy
_atom_site_site_symmetry_order
_atom_site_calc_flag
_atom_site_refinement_flags_posn
_atom_site_refinement_flags_adp
_atom_site_refinement_flags_occupancy
_atom_site_disorder_assembly
_atom_site_disorder_group
S1A S 0.8563(3) 0.6992(3) 0.3584(8) 0.190(2) Uani 0.5 1 d . . P A 1
S2A S 0.44917(19) 0.57333(17) 0.9323(3) 0.0684(7) Uani 0.5 1 d . . P B 1
F1A F 0.8118(10) 1.2080(4) 0.303(2) 0.217(7) Uani 0.5 1 d . . P C 1
F5A F 0.9515(5) 0.9860(6) 0.1153(7) 0.151(4) Uani 0.5 1 d . . P D 1
F7A F 0.5754(8) 0.3294(8) 0.5548(14) 0.147(4) Uani 0.5 1 d . . P E 1
F8A F 0.6295(14) 0.3110(5) 0.654(3) 0.190(9) Uani 0.5 1 d . . P E 1
F10A F 0.8702(13) 0.4269(9) 0.356(3) 0.260(13) Uani 0.5 1 d . . P F 1
S1B S 0.89317(16) 0.70089(14) 0.4681(3) 0.0771(7) Uani 0.5 1 d . . P A 2
S2B S 0.4247(6) 0.5754(4) 0.8644(14) 0.324(7) Uani 0.5 1 d . . P B 2
F1B F 0.8157(7) 1.2087(3) 0.4492(15) 0.134(3) Uani 0.5 1 d . . P C 2
F5B F 0.9876(4) 0.9195(3) 0.3227(8) 0.114(3) Uani 0.5 1 d . . P D 2
F7B F 0.6430(9) 0.3465(13) 0.770(2) 0.200(9) Uani 0.5 1 d . . P E 2
F8B F 0.6122(11) 0.3905(6) 0.7754(16) 0.145(5) Uani 0.5 1 d . . P E 2
F10B F 0.8389(10) 0.4255(8) 0.2883(13) 0.130(5) Uani 0.5 1 d . . P F 2
N4 N 0.7158(2) 0.57913(17) 0.5454(5) 0.0893(12) Uani 1 1 d . . . . .
H4N H 0.7495 0.5972 0.5087 0.107 Uiso 1 1 calc R U . . .
O1 O 0.78325(19) 0.88078(15) 0.4988(4) 0.1109(12) Uani 1 1 d . . . . .
O4 O 0.3731(2) 0.54078(17) 0.8992(5) 0.1258(14) Uani 1 1 d . . . . .
O2 O 0.62311(19) 0.60164(15) 0.6641(4) 0.1100(12) Uani 1 1 d . . . . .
C25 C 0.8155(2) 0.6707(2) 0.4551(6) 0.0844(14) Uani 1 1 d . . . . .
H25C H 0.7806 0.7013 0.4778 0.127 Uiso 1 1 calc R U . A 1
H25B H 0.8516 0.6575 0.5427 0.127 Uiso 1 1 calc R U . A 1
H25A H 0.7871 0.6344 0.4088 0.127 Uiso 1 1 calc R U . A 1
N1 N 0.7477(2) 0.98497(17) 0.4932(4) 0.0894(12) Uani 1 1 d . . . . .
H1N H 0.7136 1.0102 0.5113 0.107 Uiso 1 1 calc R U . . .
N3 N 0.6890(2) 0.68187(17) 0.5883(4) 0.0867(12) Uani 1 1 d . . . . .
H3N H 0.7255 0.6884 0.5466 0.104 Uiso 1 1 calc R U . . .
N2 N 0.6806(2) 0.91066(17) 0.5835(4) 0.0857(11) Uani 1 1 d . . . . .
H2N H 0.6550 0.9436 0.5980 0.103 Uiso 1 1 calc R U . . .
F11 F 0.7826(3) 0.3459(2) 0.2807(5) 0.1646(16) Uani 1 1 d . . . . .
C16 C 0.6718(2) 0.6200(2) 0.6046(5) 0.0783(12) Uani 1 1 d . . . . .
C14 C 0.6557(2) 0.7369(2) 0.6298(5) 0.0702(11) Uani 1 1 d . . . . .
C10 C 0.6559(2) 0.8516(2) 0.6255(5) 0.0717(11) Uani 1 1 d . . . . .
C9 C 0.7401(3) 0.9219(2) 0.5228(5) 0.0821(13) Uani 1 1 d . . . . .
C15 C 0.6818(2) 0.7936(2) 0.5853(5) 0.0739(12) Uani 1 1 d . . . . .
H15 H 0.7168 0.7929 0.5284 0.089 Uiso 1 1 calc R U . . .
C7 C 0.8041(2) 1.0132(2) 0.4372(5) 0.0756(12) Uani 1 1 d . . . . .
C11 C 0.6022(2) 0.8518(2) 0.7076(5) 0.0843(13) Uani 1 1 d . . . . .
H11 H 0.5836 0.8900 0.7346 0.101 Uiso 1 1 calc R U . . .
C24 C 0.7622(2) 0.4841(2) 0.4663(5) 0.0778(12) Uani 1 1 d . . . . .
H24 H 0.7943 0.5088 0.4256 0.093 Uiso 1 1 calc R U . . .
F4 F 1.0277(3) 0.9984(3) 0.2743(7) 0.208(2) Uani 1 1 d . . . . .
C22 C 0.7642(3) 0.4190(2) 0.4552(5) 0.0823(13) Uani 1 1 d . . . . .
C17 C 0.7135(2) 0.5136(2) 0.5368(5) 0.0728(11) Uani 1 1 d . . . . .
F12 F 0.8690(3) 0.3527(3) 0.4665(5) 0.1736(18) Uani 1 1 d . . . . .
C4 C 0.9084(3) 1.0112(2) 0.3215(5) 0.0856(13) Uani 1 1 d . . . . .
C6 C 0.8540(2) 0.9788(2) 0.3744(5) 0.0777(12) Uani 1 1 d . . . . .
H6 H 0.8506 0.9346 0.3681 0.093 Uiso 1 1 calc R U . . .
C12 C 0.5767(3) 0.7945(2) 0.7484(6) 0.0939(15) Uani 1 1 d . . . . .
H12 H 0.5406 0.7949 0.8031 0.113 Uiso 1 1 calc R U . . .
C13 C 0.6023(2) 0.7369(2) 0.7120(5) 0.0852(13) Uani 1 1 d . . . . .
H13 H 0.5843 0.6989 0.7417 0.102 Uiso 1 1 calc R U . . .
C8 C 0.8108(3) 1.0785(2) 0.4437(5) 0.0840(13) Uani 1 1 d . . . . .
H8 H 0.7780 1.1019 0.4854 0.101 Uiso 1 1 calc R U . . .
C19 C 0.6676(3) 0.4108(2) 0.5857(5) 0.0874(14) Uani 1 1 d . . . . .
C21 C 0.7163(3) 0.3804(2) 0.5167(5) 0.0940(15) Uani 1 1 d . . . . .
H21 H 0.7177 0.3362 0.5108 0.113 Uiso 1 1 calc R U . . .
C27 C 0.4290(4) 0.6543(3) 0.8883(8) 0.144(2) Uani 1 1 d . . . . .
H27A H 0.3816 0.6660 0.9107 0.217 Uiso 1 1 calc R U . B 1
H27B H 0.4243 0.6607 0.7867 0.217 Uiso 1 1 calc R U . B 1
H27C H 0.4700 0.6803 0.9436 0.217 Uiso 1 1 calc R U . B 1
C28 C 0.4871(4) 0.5532(4) 0.7848(8) 0.151(3) Uani 1 1 d . . . . .
H28C H 0.5339 0.5764 0.7917 0.227 Uiso 1 1 calc R U . B 1
H28B H 0.4505 0.5639 0.6957 0.227 Uiso 1 1 calc R U . B 1
H28A H 0.4975 0.5083 0.7867 0.227 Uiso 1 1 calc R U . B 1
C5 C 0.9628(4) 0.9743(3) 0.2583(8) 0.117(2) Uani 1 1 d . . . . .
C23 C 0.8163(4) 0.3885(3) 0.3768(9) 0.1137(19) Uani 1 1 d . . . . .
C2 C 0.8642(3) 1.1098(2) 0.3906(6) 0.0939(15) Uani 1 1 d . . . . .
C3 C 0.9138(3) 1.0763(2) 0.3280(5) 0.0935(15) Uani 1 1 d . . . . .
H3 H 0.9501 1.0976 0.2910 0.112 Uiso 1 1 calc R U . . .
F6 F 0.9327(5) 0.9360(7) 0.1764(17) 0.399(9) Uani 1 1 d . . . . .
C18 C 0.6650(3) 0.4760(2) 0.5975(5) 0.0812(12) Uani 1 1 d . . . . .
H18 H 0.6315 0.4949 0.6451 0.097 Uiso 1 1 calc R U . . .
C1 C 0.8661(6) 1.1805(3) 0.3967(12) 0.132(3) Uani 1 1 d . . . . .
F3 F 0.9091(7) 1.1995(3) 0.5197(10) 0.275(4) Uani 1 1 d . . . . .
F2 F 0.9069(8) 1.2069(3) 0.3271(13) 0.299(5) Uani 1 1 d . . . . .
C20 C 0.6159(4) 0.3700(3) 0.6499(10) 0.111(2) Uani 1 1 d . . . . .
O3 O 0.8725(5) 0.7703(4) 0.3568(10) 0.263(4) Uani 1 1 d . . . . .
C26 C 0.9329(4) 0.6549(3) 0.3517(10) 0.184(4) Uani 1 1 d . . . . .
H26B H 0.9690 0.6549 0.4452 0.276 Uiso 1 1 calc R U . A 1
H26C H 0.9569 0.6724 0.2810 0.276 Uiso 1 1 calc R U . A 1
H26A H 0.9167 0.6120 0.3252 0.276 Uiso 1 1 calc R U . A 1
F9 F 0.5472(4) 0.3925(5) 0.6216(16) 0.262(4) Uani 1 1 d . . . . .

loop_
_atom_site_aniso_label
_atom_site_aniso_U_11
_atom_site_aniso_U_22
_atom_site_aniso_U_33
_atom_site_aniso_U_23
_atom_site_aniso_U_13
_atom_site_aniso_U_12
S1A 0.134(4) 0.178(5) 0.293(8) -0.028(5) 0.117(4) -0.017(3)
S2A 0.0745(14) 0.0613(16) 0.0665(13) 0.0147(10) 0.0123(11) -0.0184(12)
F1A 0.238(13) 0.057(5) 0.305(17) 0.044(8) -0.024(14) 0.015(6)
F5A 0.135(7) 0.272(12) 0.064(4) 0.023(5) 0.058(4) 0.082(7)
F7A 0.160(9) 0.119(9) 0.182(10) -0.030(7) 0.081(7) -0.089(8)
F8A 0.28(2) 0.052(5) 0.32(2) 0.018(9) 0.22(2) -0.010(8)
F10A 0.28(2) 0.100(10) 0.53(3) -0.093(17) 0.33(2) -0.056(11)
S1B 0.0745(16) 0.0867(17) 0.0810(17) 0.0078(13) 0.0399(12) -0.0049(13)
S2B 0.346(11) 0.107(4) 0.66(2) -0.023(8) 0.392(13) -0.042(6)
F1B 0.188(8) 0.047(3) 0.213(9) -0.002(5) 0.134(9) 0.004(4)
F5B 0.133(5) 0.084(4) 0.153(6) 0.051(4) 0.090(4) 0.071(4)
F7B 0.185(12) 0.23(2) 0.187(15) 0.125(16) 0.043(11) -0.058(16)
F8B 0.220(16) 0.117(8) 0.142(9) -0.009(7) 0.129(11) -0.051(8)
F10B 0.195(12) 0.092(8) 0.149(6) 0.016(5) 0.129(7) 0.008(7)
N4 0.086(2) 0.059(2) 0.146(4) 0.002(2) 0.072(2) -0.0021(19)
O1 0.104(2) 0.062(2) 0.197(4) 0.010(2) 0.093(3) 0.0112(18)
O4 0.125(3) 0.087(3) 0.199(4) -0.003(2) 0.103(3) -0.030(2)
O2 0.110(2) 0.071(2) 0.182(4) 0.005(2) 0.096(3) -0.0068(18)
C25 0.067(2) 0.056(2) 0.159(4) 0.012(3) 0.081(3) 0.0000(19)
N1 0.090(2) 0.056(2) 0.142(3) 0.001(2) 0.067(2) 0.0089(19)
N3 0.082(2) 0.056(2) 0.141(3) -0.001(2) 0.064(2) -0.0044(18)
N2 0.082(2) 0.061(2) 0.131(3) 0.006(2) 0.059(2) 0.0075(18)
F11 0.191(4) 0.135(3) 0.193(4) -0.055(3) 0.096(3) 0.003(3)
C16 0.067(2) 0.066(3) 0.113(4) 0.003(2) 0.043(2) -0.006(2)
C14 0.061(2) 0.059(3) 0.098(3) 0.001(2) 0.034(2) 0.000(2)
C10 0.067(2) 0.065(3) 0.092(3) 0.007(2) 0.034(2) 0.008(2)
C9 0.081(3) 0.058(3) 0.120(4) 0.002(2) 0.049(3) 0.006(2)
C15 0.068(2) 0.063(3) 0.102(3) 0.005(2) 0.044(2) 0.004(2)
C7 0.076(3) 0.056(3) 0.107(3) -0.002(2) 0.044(2) -0.001(2)
C11 0.082(3) 0.079(3) 0.106(3) 0.004(3) 0.049(3) 0.022(2)
C24 0.082(3) 0.055(3) 0.111(3) 0.003(2) 0.050(3) -0.003(2)
F4 0.126(3) 0.218(5) 0.314(7) -0.088(5) 0.118(4) -0.013(3)
C22 0.093(3) 0.063(3) 0.103(3) 0.001(2) 0.048(3) 0.000(2)
C17 0.072(2) 0.054(3) 0.101(3) 0.002(2) 0.038(2) -0.005(2)
F12 0.153(3) 0.196(5) 0.184(4) -0.001(3) 0.065(3) 0.070(4)
C4 0.094(3) 0.080(3) 0.094(3) -0.005(3) 0.045(3) -0.004(3)
C6 0.080(3) 0.062(3) 0.101(3) -0.007(2) 0.042(2) -0.005(2)
C12 0.099(3) 0.077(3) 0.128(4) 0.017(3) 0.070(3) 0.010(3)
C13 0.082(3) 0.073(3) 0.119(4) 0.007(3) 0.059(3) 0.006(2)
C8 0.098(3) 0.060(3) 0.108(4) -0.003(2) 0.053(3) 0.001(2)
C19 0.104(3) 0.066(3) 0.106(4) -0.001(2) 0.053(3) -0.019(3)
C21 0.121(4) 0.057(3) 0.119(4) 0.002(2) 0.058(3) -0.011(3)
C27 0.163(6) 0.081(4) 0.202(7) 0.015(4) 0.071(5) -0.025(4)
C28 0.117(4) 0.164(7) 0.203(7) 0.054(5) 0.098(5) 0.009(4)
C5 0.124(5) 0.108(5) 0.149(6) -0.060(5) 0.090(4) -0.045(4)
C23 0.125(5) 0.067(4) 0.169(6) 0.000(4) 0.074(5) 0.012(4)
C2 0.118(4) 0.063(3) 0.114(4) -0.005(3) 0.055(3) -0.012(3)
C3 0.112(4) 0.075(3) 0.111(4) 0.000(3) 0.062(3) -0.017(3)
F6 0.225(8) 0.451(16) 0.59(2) -0.342(16) 0.228(11) -0.046(10)
C18 0.088(3) 0.064(3) 0.106(3) 0.002(2) 0.051(3) -0.010(2)
C1 0.176(7) 0.069(4) 0.178(8) -0.018(5) 0.093(7) -0.041(5)
F3 0.423(12) 0.096(4) 0.270(8) -0.038(4) 0.020(9) -0.043(5)
F2 0.512(14) 0.088(3) 0.420(12) -0.025(5) 0.347(12) -0.063(6)
C20 0.110(5) 0.079(4) 0.168(7) 0.010(5) 0.079(5) -0.014(4)
O3 0.293(9) 0.147(6) 0.414(12) 0.024(6) 0.210(9) 0.016(6)
C26 0.189(7) 0.117(6) 0.310(10) 0.042(6) 0.180(7) 0.051(5)
F9 0.168(5) 0.216(8) 0.436(13) 0.137(8) 0.143(7) -0.026(5)

loop_
_atom_type_symbol
_atom_type_description
_atom_type_scat_dispersion_real
_atom_type_scat_dispersion_imag
_atom_type_scat_source
C C 0.0033 0.0016 'International Tables Vol C Tables 4.2.6.8 and 6.1.1.4'
H H 0.0000 0.0000 'International Tables Vol C Tables 4.2.6.8 and 6.1.1.4'
N N 0.0061 0.0033 'International Tables Vol C Tables 4.2.6.8 and 6.1.1.4'
O O 0.0106 0.0060 'International Tables Vol C Tables 4.2.6.8 and 6.1.1.4'
F F 0.0171 0.0103 'International Tables Vol C Tables 4.2.6.8 and 6.1.1.4'
Cl Cl 0.1484 0.1585 'International Tables Vol C Tables 4.2.6.8 and 6.1.1.4'
S S 0.1246 0.1234 'International Tables Vol C Tables 4.2.6.8 and 6.1.1.4'

loop_
_geom_angle_atom_site_label_1
_geom_angle_atom_site_label_2
_geom_angle_atom_site_label_3
_geom_angle
C25 S1A O3 122.8(5)
C25 S1A C26 110.4(5)
O3 S1A C26 112.6(5)
O4 S2A C28 104.0(3)
O4 S2A C27 105.6(3)
C28 S2A C27 98.0(4)
C25 S1B C26 103.5(4)
C25 S1B O3 104.2(4)
C26 S1B O3 97.5(4)
O4 S2B C28 127.2(7)
O4 S2B C27 122.4(6)
C28 S2B C27 110.2(5)
C17 N4 C16 129.2(4)
C9 N1 C7 127.7(4)
C16 N3 C14 129.1(4)
C9 N2 C10 127.7(4)
O2 C16 N3 124.6(4)
O2 C16 N4 123.2(4)
N3 C16 N4 112.2(4)
C15 C14 C13 120.7(4)
C15 C14 N3 114.7(4)
C13 C14 N3 124.6(4)
C11 C10 C15 119.1(4)
C11 C10 N2 118.2(4)
C15 C10 N2 122.7(4)
O1 C9 N2 124.3(4)
O1 C9 N1 123.0(4)
N2 C9 N1 112.7(4)
C14 C15 C10 120.3(4)
C8 C7 N1 118.1(4)
C8 C7 C6 118.4(4)
N1 C7 C6 123.5(4)
C12 C11 C10 119.0(4)
C22 C24 C17 121.2(4)
C24 C22 C21 120.5(4)
C24 C22 C23 120.2(4)
C21 C22 C23 119.4(5)
N4 C17 C24 117.6(4)
N4 C17 C18 123.3(4)
C24 C17 C18 119.0(4)
C3 C4 C6 121.4(4)
C3 C4 C5 119.3(5)
C6 C4 C5 119.3(5)
C4 C6 C7 119.3(4)
C13 C12 C11 122.8(4)
C12 C13 C14 118.0(4)
C2 C8 C7 121.6(4)
C18 C19 C21 122.6(4)
C18 C19 C20 119.8(5)
C21 C19 C20 117.7(5)
C19 C21 C22 117.5(4)
F6 C5 F4 129.0(7)
F6 C5 F5B 75.8(10)
F4 C5 F5B 95.8(8)
F6 C5 F5A 61.2(10)
F4 C5 F5A 86.9(7)
F6 C5 C4 113.0(7)
F4 C5 C4 115.6(5)
F5B C5 C4 116.2(6)
F5A C5 C4 111.7(7)
F10B C23 F11 96.9(10)
F11 C23 F10A 122.5(11)
F10B C23 F12 117.9(10)
F11 C23 F12 101.0(5)
F10A C23 F12 90.8(12)
F10B C23 C22 114.5(9)
F11 C23 C22 114.1(5)
F10A C23 C22 113.3(9)
F12 C23 C22 110.9(6)
C8 C2 C3 120.6(5)
C8 C2 C1 118.5(5)
C3 C2 C1 120.9(5)
C4 C3 C2 118.6(4)
C19 C18 C17 119.2(4)
F2 C1 F1A 82.8(11)
F2 C1 F1B 125.2(8)
F2 C1 F3 92.9(9)
F1A C1 F3 131.9(10)
F1B C1 F3 79.8(9)
F2 C1 C2 115.9(7)
F1A C1 C2 114.7(8)
F1B C1 C2 117.6(6)
F3 C1 C2 110.2(8)
F7B C20 F9 118.4(12)
F8A C20 F9 122.3(12)
F7B C20 F8B 50.9(12)
F9 C20 F8B 78.4(9)
F8A C20 F7A 57.1(11)
F9 C20 F7A 76.0(9)
F7B C20 C19 118.0(8)
F8A C20 C19 116.0(7)
F9 C20 C19 111.4(6)
F8B C20 C19 111.8(7)
F7A C20 C19 112.2(8)

loop_
_geom_bond_atom_site_label_1
_geom_bond_atom_site_label_2
_geom_bond_distance
S1A C25 1.446(7)
S1A O3 1.521(8)
S1A C26 1.675(8)
S2A O4 1.488(5)
S2A C28 1.762(8)
S2A C27 1.766(7)
F1A C1 1.281(12)
F5A C5 1.349(9)
F7A C20 1.320(12)
F8A C20 1.260(12)
F10A C23 1.315(19)
S1B C25 1.510(5)
S1B C26 1.754(8)
S1B O3 1.785(8)
S2B O4 1.286(7)
S2B C28 1.574(10)
S2B C27 1.671(9)
F1B C1 1.286(10)
F5B C5 1.326(8)
F7B C20 1.230(13)
F8B C20 1.289(13)
F10B C23 1.287(14)
N4 C17 1.377(5)
N4 C16 1.381(5)
O1 C9 1.219(5)
O2 C16 1.220(5)
N1 C9 1.368(5)
N1 C7 1.392(5)
N3 C16 1.353(5)
N3 C14 1.403(5)
N2 C9 1.361(6)
N2 C10 1.407(5)
F11 C23 1.312(7)
C14 C15 1.384(5)
C14 C13 1.384(6)
C10 C11 1.388(6)
C10 C15 1.392(6)
C7 C8 1.375(6)
C7 C6 1.399(5)
C11 C12 1.377(6)
C24 C22 1.371(6)
C24 C17 1.378(5)
F4 C5 1.244(6)
C22 C21 1.413(6)
C22 C23 1.482(7)
C17 C18 1.405(5)
F12 C23 1.334(7)
C4 C3 1.370(6)
C4 C6 1.387(6)
C4 C5 1.488(7)
C12 C13 1.368(6)
C8 C2 1.362(6)
C19 C18 1.373(6)
C19 C21 1.378(6)
C19 C20 1.502(7)
C5 F6 1.155(9)
C2 C3 1.384(7)
C2 C1 1.486(8)
C1 F2 1.237(8)
C1 F3 1.292(10)
C20 F9 1.284(8)
